data_4313099
loop_
_publ_author_name
'Udo Beckmann'
'Eckhard Bill'
'Thomas Weyherm\"uller'
'Karl Wieghardt'

_publ_section_title
;
 Dinuclear Cyano Complexes of Cobalt(III) and Iron(III) Containing
 Noninnocent 1,2,4,5-Tetrakis(2-pyridinecarboxamido)benzene Bridging
 Ligands
;
_journal_name_full 'Inorganic Chemistry'
_journal_page_first 1045
_journal_page_last 1056
_journal_paper_doi 10.1021/ic020518z
_journal_volume 42
_journal_year 2003
_chemical_formula_structural '[C50 H50 Co2 N12 O4], 4 CH2Cl2'
_chemical_formula_sum 'C54 H58 Cl8 Co2 N12 O4'
_chemical_formula_weight 1340.58
_chemical_name_systematic
;
   ?
;
_space_group_IT_number 2
_symmetry_cell_setting triclinic
_symmetry_space_group_name_Hall '-P 1'
_symmetry_space_group_name_H-M 'P -1'
_atom_sites_solution_hydrogens geom
_atom_sites_solution_primary direct
_atom_sites_solution_secondary difmap
_audit_creation_method SHELXL
_cell_angle_alpha 113.72(2)
_cell_angle_beta 103.35(2)
_cell_angle_gamma 102.22(2)
_cell_formula_units_Z 1
_cell_length_a 10.3351(8)
_cell_length_b 13.1244(10)
_cell_length_c 13.3233(11)
_cell_measurement_reflns_used 5659
_cell_measurement_temperature 100(2)
_cell_volume 1512.8(5)
_computing_cell_refinement 'Siemens SAINT'
_computing_data_collection 'Siemens SAINT'
_computing_data_reduction 'Siemens SAINT'
_computing_structure_refinement 'SHELXL-93 (Sheldrick, 1993)'
_computing_structure_solution 'SHELXS-86 (Sheldrick, 1990)'
_diffrn_ambient_temperature 100(2)
_diffrn_measurement_device 'Siemens SMART CCD-Detector'
_diffrn_measurement_method '\w, 0.3 deg./frame'
_diffrn_radiation_monochromator graphite
_diffrn_radiation_source 'fine-focus sealed tube'
_diffrn_radiation_type MoK\a
_diffrn_radiation_wavelength 0.71073
_diffrn_reflns_av_R_equivalents 0.0342
_diffrn_reflns_av_sigmaI/netI 0.0965
_diffrn_reflns_limit_h_max 15
_diffrn_reflns_limit_h_min -15
_diffrn_reflns_limit_k_max 19
_diffrn_reflns_limit_k_min -20
_diffrn_reflns_limit_l_max 11
_diffrn_reflns_limit_l_min -20
_diffrn_reflns_number 16013
_diffrn_reflns_theta_max 33.14
_diffrn_reflns_theta_min 2.16
_exptl_absorpt_coefficient_mu 0.956
_exptl_absorpt_correction_T_max 0.832
_exptl_absorpt_correction_T_min 0.528
_exptl_absorpt_correction_type 'SADABS, G.M. Sheldrick 1994'
_exptl_crystal_colour 'red violet'
_exptl_crystal_density_diffrn 1.471
_exptl_crystal_description 'transparent block'
_exptl_crystal_F_000 688
_exptl_crystal_size_max 0.31
_exptl_crystal_size_mid 0.28
_exptl_crystal_size_min 0.25
_refine_diff_density_max 0.892
_refine_diff_density_min -0.859
_refine_diff_density_rms 0.102
_refine_ls_extinction_method none
_refine_ls_goodness_of_fit_all 0.909
_refine_ls_goodness_of_fit_obs 1.044
_refine_ls_matrix_type full
_refine_ls_number_parameters 371
_refine_ls_number_reflns 9710
_refine_ls_number_restraints 0
_refine_ls_restrained_S_all 0.910
_refine_ls_restrained_S_obs 1.044
_refine_ls_R_factor_all 0.0991
_refine_ls_R_factor_obs 0.0519
_refine_ls_shift/esd_max 0.001
_refine_ls_shift/esd_mean 0.000
_refine_ls_structure_factor_coef Fsqd
_refine_ls_weighting_details 'w=1/[\s^2^(Fo^2^)+(0.0603P)^2^+0.0000P] where P=(Fo^2^+2Fc^2^)/3'
_refine_ls_weighting_scheme calc
_refine_ls_wR_factor_all 0.1222
_refine_ls_wR_factor_obs 0.1092
_reflns_number_observed 6003
_reflns_number_total 9718
_reflns_observed_criterion >2sigma(I)
_cod_data_source_file ic020518z_2.cif
_cod_data_source_block 3
_cod_depositor_comments
;
The following automatic conversions were performed:

'_symmetry_cell_setting' value 'Triclinic' changed to 'triclinic'
according to the built-in table from CIF Core dictionary named
'cif_core.dic' version 2.4.1 from 2010-06-29.

Automatic conversion script
Id: cif_fix_values 1646 2011-03-28 12:23:43Z adriana 

The following automatic conversions were performed:

'_refine_ls_weighting_scheme' value 'calc
w=1/[\s^2^(Fo^2^)+(0.0603P)^2^+0.0000P] where P=(Fo^2^+2Fc^2^)/3' was
changed to 'calc'. New tag '_refine_ls_weighting_details' was
created. The value of the new tag was set to
'w=1/[\s^2^(Fo^2^)+(0.0603P)^2^+0.0000P] where P=(Fo^2^+2Fc^2^)/3'.

Automatic conversion script
Id: cif_fix_values 3143 2015-03-26 13:38:13Z robertas 
;
_cod_original_cell_volume 1512.8(2)
_cod_database_code 4313099

loop_
_symmetry_equiv_pos_as_xyz
'x, y, z'
'-x, -y, -z'

loop_
_atom_site_aniso_label
_atom_site_aniso_U_11
_atom_site_aniso_U_22
_atom_site_aniso_U_33
_atom_site_aniso_U_23
_atom_site_aniso_U_13
_atom_site_aniso_U_12
Co1 0.0120(2) 0.00966(15) 0.00889(15) 0.00356(12) -0.00027(11) 0.00096(11)
N1 0.0144(9) 0.0132(9) 0.0105(9) 0.0051(8) 0.0021(7) 0.0033(7)
C2 0.0174(12) 0.0143(11) 0.0143(11) 0.0091(10) 0.0004(9) 0.0013(9)
C3 0.0177(12) 0.0170(11) 0.0107(11) 0.0072(9) -0.0008(9) 0.0023(9)
C4 0.0114(10) 0.0123(10) 0.0101(10) 0.0025(9) 0.0009(8) 0.0010(8)
C5 0.0161(11) 0.0126(11) 0.0115(11) 0.0047(9) 0.0020(9) 0.0040(9)
C6 0.0137(11) 0.0132(10) 0.0121(11) 0.0057(9) 0.0031(9) 0.0045(8)
O7 0.0239(9) 0.0120(8) 0.0149(8) 0.0059(7) -0.0018(7) 0.0034(7)
C7 0.0137(11) 0.0110(10) 0.0108(10) 0.0034(9) 0.0016(9) 0.0020(8)
N8 0.0116(9) 0.0114(9) 0.0096(9) 0.0048(8) 0.0001(7) 0.0026(7)
C9 0.0111(10) 0.0093(10) 0.0100(10) 0.0028(9) 0.0020(8) 0.0026(8)
C10 0.0122(10) 0.0110(10) 0.0085(10) 0.0025(9) -0.0001(8) 0.0018(8)
C11 0.0120(11) 0.0106(10) 0.0106(10) 0.0041(9) 0.0025(8) 0.0035(8)
N12 0.0125(9) 0.0107(9) 0.0106(9) 0.0047(8) 0.0010(7) 0.0022(7)
C13 0.0134(11) 0.0116(10) 0.0137(11) 0.0044(9) 0.0028(9) 0.0023(8)
O13 0.0275(10) 0.0116(8) 0.0119(8) 0.0033(7) 0.0001(7) 0.0025(7)
C14 0.0130(11) 0.0134(11) 0.0114(11) 0.0044(9) 0.0010(9) 0.0021(8)
C15 0.0125(11) 0.0146(11) 0.0167(11) 0.0070(10) 0.0005(9) 0.0033(9)
C16 0.0117(11) 0.0162(11) 0.0198(12) 0.0105(10) 0.0024(9) 0.0028(9)
C17 0.0214(13) 0.0196(12) 0.0160(12) 0.0106(10) 0.0035(10) 0.0031(10)
C18 0.0208(12) 0.0155(11) 0.0131(11) 0.0064(10) 0.0015(9) 0.0026(9)
N19 0.0147(10) 0.0110(9) 0.0115(9) 0.0041(8) 0.0002(8) 0.0018(7)
C20 0.0185(12) 0.0128(11) 0.0103(10) 0.0034(9) -0.0008(9) 0.0024(9)
C21 0.0196(13) 0.0143(11) 0.0218(13) 0.0053(11) -0.0057(10) 0.0013(9)
C22 0.0321(15) 0.0191(13) 0.0140(12) 0.0030(11) 0.0057(11) 0.0022(11)
C23 0.0196(12) 0.0121(11) 0.0133(11) 0.0027(10) -0.0043(9) -0.0021(9)
C24 0.0185(12) 0.0165(12) 0.0271(14) 0.0135(11) 0.0070(10) 0.0043(9)
C25 0.034(2) 0.0166(13) 0.033(2) 0.0127(12) 0.0005(13) -0.0010(11)
C26 0.0283(15) 0.0244(14) 0.040(2) 0.0191(13) 0.0101(13) 0.0126(11)
C27 0.037(2) 0.0267(15) 0.049(2) 0.0244(15) 0.0245(15) 0.0090(12)
C30 0.0159(11) 0.0118(10) 0.0136(11) 0.0069(9) 0.0006(9) 0.0011(9)
N30 0.0206(11) 0.0232(11) 0.0279(12) 0.0134(10) 0.0070(10) 0.0077(9)
C40 0.0173(12) 0.0149(11) 0.0103(11) 0.0061(10) 0.0000(9) -0.0003(9)
N40 0.0207(11) 0.0272(12) 0.0169(11) 0.0077(10) 0.0040(9) 0.0075(9)
C50 0.0248(14) 0.0288(15) 0.030(2) 0.0142(13) 0.0134(12) 0.0094(11)
Cl1 0.0312(4) 0.0260(3) 0.0377(4) 0.0163(3) 0.0158(3) 0.0112(3)
Cl2 0.0291(4) 0.0248(3) 0.0372(4) 0.0151(3) 0.0101(3) 0.0077(3)
C60 0.0263(15) 0.0274(14) 0.033(2) 0.0137(13) 0.0081(12) 0.0080(12)
Cl3 0.0264(4) 0.0502(5) 0.0540(5) 0.0349(4) 0.0061(4) 0.0097(3)
Cl4 0.0490(8) 0.1009(13) 0.0195(5) 0.0152(7) 0.0087(5) 0.0505(9)

loop_
_atom_site_label
_atom_site_type_symbol
_atom_site_fract_x
_atom_site_fract_y
_atom_site_fract_z
_atom_site_U_iso_or_equiv
_atom_site_thermal_displace_type
_atom_site_occupancy
_atom_site_calc_flag
_atom_site_refinement_flags
_atom_site_disorder_group
Co1 Co 0.60925(3) 0.46464(3) 0.77709(3) 0.01174(8) Uani 1 d . .
N1 N 0.7404(2) 0.5900(2) 0.9318(2) 0.0136(4) Uani 1 d . .
C2 C 0.8078(2) 0.5827(2) 1.0267(2) 0.0163(5) Uani 1 d . .
H2 H 0.7871(2) 0.5077(2) 1.0245(2) 0.020 Uiso 1 calc R .
C3 C 0.9065(3) 0.6808(2) 1.1274(2) 0.0167(5) Uani 1 d . .
H3 H 0.9507(3) 0.6715(2) 1.1925(2) 0.020 Uiso 1 calc R .
C4 C 0.9422(2) 0.7932(2) 1.1348(2) 0.0134(4) Uani 1 d . .
C5 C 0.8709(2) 0.7992(2) 1.0354(2) 0.0145(4) Uani 1 d . .
H5 H 0.8894(2) 0.8732(2) 1.0353(2) 0.017 Uiso 1 calc R .
C6 C 0.7739(2) 0.6983(2) 0.9376(2) 0.0134(4) Uani 1 d . .
O7 O 0.7185(2) 0.79177(14) 0.81973(14) 0.0193(4) Uani 1 d . .
C7 C 0.7075(2) 0.7013(2) 0.8265(2) 0.0134(4) Uani 1 d . .
N8 N 0.6350(2) 0.5853(2) 0.7348(2) 0.0119(4) Uani 1 d . .
C9 C 0.5709(2) 0.5539(2) 0.6215(2) 0.0113(4) Uani 1 d . .
C10 C 0.5709(2) 0.6288(2) 0.5707(2) 0.0125(4) Uani 1 d . .
H10 H 0.6156(2) 0.7122(2) 0.6168(2) 0.015 Uiso 1 calc R .
C11 C 0.4968(2) 0.4237(2) 0.5498(2) 0.0118(4) Uani 1 d . .
N12 N 0.5039(2) 0.3690(2) 0.6170(2) 0.0123(4) Uani 1 d . .
C13 C 0.4562(2) 0.2471(2) 0.5763(2) 0.0142(4) Uani 1 d . .
O13 O 0.4041(2) 0.16974(14) 0.47501(14) 0.0200(4) Uani 1 d . .
C14 C 0.4764(2) 0.2219(2) 0.6786(2) 0.0142(4) Uani 1 d . .
C15 C 0.4230(2) 0.1088(2) 0.6631(2) 0.0159(5) Uani 1 d . .
H15 H 0.3783(2) 0.0438(2) 0.5863(2) 0.019 Uiso 1 calc R .
C16 C 0.4345(2) 0.0898(2) 0.7603(2) 0.0162(5) Uani 1 d . .
C17 C 0.4967(3) 0.1916(2) 0.8696(2) 0.0195(5) Uani 1 d . .
H17 H 0.5028(3) 0.1842(2) 0.9385(2) 0.023 Uiso 1 calc R .
C18 C 0.5494(3) 0.3021(2) 0.8796(2) 0.0181(5) Uani 1 d . .
H18 H 0.5910(3) 0.3690(2) 0.9554(2) 0.022 Uiso 1 calc R .
N19 N 0.5438(2) 0.3183(2) 0.7855(2) 0.0142(4) Uani 1 d . .
C20 C 1.0554(3) 0.9000(2) 1.2442(2) 0.0163(5) Uani 1 d . .
C21 C 1.1901(3) 0.8702(2) 1.2762(2) 0.0231(6) Uani 1 d . .
H21A H 1.1693(5) 0.8053(11) 1.2953(15) 0.035 Uiso 1 calc R .
H21B H 1.2640(7) 0.9401(5) 1.3441(10) 0.035 Uiso 1 calc R .
H21C H 1.2228(11) 0.8463(15) 1.2095(6) 0.035 Uiso 1 calc R .
C22 C 0.9990(3) 0.9281(2) 1.3460(2) 0.0251(6) Uani 1 d . .
H22A H 1.0696(8) 0.9975(10) 1.4166(5) 0.038 Uiso 1 calc R .
H22B H 0.9802(19) 0.8600(7) 1.3609(11) 0.038 Uiso 1 calc R .
H22C H 0.9112(11) 0.9445(16) 1.3254(7) 0.038 Uiso 1 calc R .
C23 C 1.0934(3) 1.0087(2) 1.2256(2) 0.0196(5) Uani 1 d . .
H23A H 1.1663(13) 1.0752(5) 1.2972(5) 0.029 Uiso 1 calc R .
H23B H 1.0089(5) 1.0298(9) 1.2067(15) 0.029 Uiso 1 calc R .
H23C H 1.1294(17) 0.9905(5) 1.1608(10) 0.029 Uiso 1 calc R .
C24 C 0.3854(3) -0.0332(2) 0.7508(2) 0.0200(5) Uani 1 d . .
C25 C 0.2893(3) -0.1280(2) 0.6263(3) 0.0315(7) Uani 1 d . .
H25A H 0.2586(17) -0.2047(4) 0.6247(4) 0.047 Uiso 1 calc R .
H25B H 0.3414(7) -0.1328(12) 0.5727(4) 0.047 Uiso 1 calc R .
H25C H 0.2063(10) -0.1070(9) 0.6019(7) 0.047 Uiso 1 calc R .
C26 C 0.5173(3) -0.0650(2) 0.7854(3) 0.0291(6) Uani 1 d . .
H26A H 0.4887(3) -0.1438(8) 0.7797(17) 0.044 Uiso 1 calc R .
H26B H 0.5783(10) -0.0066(10) 0.8661(6) 0.044 Uiso 1 calc R .
H26C H 0.5693(12) -0.0651(17) 0.7325(11) 0.044 Uiso 1 calc R .
C27 C 0.3072(3) -0.0313(3) 0.8362(3) 0.0334(7) Uani 1 d . .
H27A H 0.2693(19) -0.1117(4) 0.8250(13) 0.050 Uiso 1 calc R .
H27B H 0.2293(14) -0.0017(18) 0.8212(12) 0.050 Uiso 1 calc R .
H27C H 0.3731(6) 0.0206(15) 0.9169(3) 0.050 Uiso 1 calc R .
C30 C 0.7696(2) 0.4274(2) 0.7427(2) 0.0150(5) Uani 1 d . .
N30 N 0.8631(2) 0.4037(2) 0.7190(2) 0.0237(5) Uani 1 d . .
C40 C 0.4506(3) 0.5023(2) 0.8152(2) 0.0161(5) Uani 1 d . .
N40 N 0.3572(2) 0.5278(2) 0.8385(2) 0.0232(5) Uani 1 d . .
C50 C 0.1027(3) 0.4062(2) 0.5809(3) 0.0270(6) Uani 1 d . .
H50A H 0.1286(3) 0.4317(2) 0.6658(3) 0.032 Uiso 1 calc R .
H50B H 0.0007(3) 0.3932(2) 0.5488(3) 0.032 Uiso 1 calc R .
Cl1 Cl 0.20176(8) 0.51983(6) 0.56113(7) 0.0302(2) Uani 1 d . .
Cl2 Cl 0.13276(8) 0.27138(6) 0.51113(7) 0.0308(2) Uani 1 d . .
C60 C 1.1087(3) 0.6553(3) 0.8163(3) 0.0300(6) Uani 1 d . .
H60A H 1.0644(3) 0.5684(3) 0.7807(3) 0.036 Uiso 1 calc R 1
H60B H 1.1981(3) 0.6712(3) 0.8009(3) 0.036 Uiso 1 calc R 1
Cl3 Cl 0.99536(8) 0.70828(7) 0.74661(8) 0.0421(2) Uani 1 d . .
Cl4 Cl 1.14834(15) 0.7159(2) 0.96530(10) 0.0576(4) Uani 0.75 d P 1
Cl4X Cl 1.1746(5) 0.7785(4) 0.9702(4) 0.0535(12) Uiso 0.25 d P 2

loop_
_atom_type_symbol
_atom_type_description
_atom_type_scat_dispersion_real
_atom_type_scat_dispersion_imag
_atom_type_scat_source
C C 0.0033 0.0016 'International Tables Vol C Tables 4.2.6.8 and 6.1.1.4'
H H 0.0000 0.0000 'International Tables Vol C Tables 4.2.6.8 and 6.1.1.4'
N N 0.0061 0.0033 'International Tables Vol C Tables 4.2.6.8 and 6.1.1.4'
O O 0.0106 0.0060 'International Tables Vol C Tables 4.2.6.8 and 6.1.1.4'
Co Co 0.3494 0.9721 'International Tables Vol C Tables 4.2.6.8 and 6.1.1.4'
Cl Cl 0.1484 0.1585 'International Tables Vol C Tables 4.2.6.8 and 6.1.1.4'

loop_
_geom_angle_atom_site_label_1
_geom_angle_atom_site_label_2
_geom_angle_atom_site_label_3
_geom_angle
_geom_angle_site_symmetry_1
_geom_angle_site_symmetry_3
_geom_angle_publ_flag
N8 Co1 N12 83.07(8) . . ?
N8 Co1 C30 92.82(9) . . ?
N12 Co1 C30 87.39(9) . . ?
N8 Co1 C40 87.99(9) . . ?
N12 Co1 C40 93.81(9) . . ?
C30 Co1 C40 178.62(10) . . ?
N8 Co1 N19 166.14(8) . . ?
N12 Co1 N19 83.87(8) . . ?
C30 Co1 N19 91.19(9) . . ?
C40 Co1 N19 88.27(9) . . ?
N8 Co1 N1 84.26(8) . . ?
N12 Co1 N1 166.33(8) . . ?
C30 Co1 N1 88.12(9) . . ?
C40 Co1 N1 90.86(9) . . ?
N19 Co1 N1 109.14(8) . . ?
C2 N1 C6 117.1(2) . . ?
C2 N1 Co1 130.0(2) . . ?
C6 N1 Co1 112.60(14) . . ?
N1 C2 C3 122.4(2) . . ?
C2 C3 C4 121.2(2) . . ?
C3 C4 C5 115.7(2) . . ?
C3 C4 C20 120.9(2) . . ?
C5 C4 C20 123.4(2) . . ?
C6 C5 C4 120.3(2) . . ?
N1 C6 C5 123.2(2) . . ?
N1 C6 C7 115.8(2) . . ?
C5 C6 C7 120.8(2) . . ?
O7 C7 N8 126.6(2) . . ?
O7 C7 C6 123.7(2) . . ?
N8 C7 C6 109.7(2) . . ?
C9 N8 C7 126.1(2) . . ?
C9 N8 Co1 116.97(15) . . ?
C7 N8 Co1 116.56(14) . . ?
N8 C9 C10 127.1(2) . . ?
N8 C9 C11 111.6(2) . . ?
C10 C9 C11 121.3(2) . . ?
C11 C10 C9 117.3(2) 2_666 . ?
N12 C11 C10 127.1(2) . 2_666 ?
N12 C11 C9 111.6(2) . . ?
C10 C11 C9 121.4(2) 2_666 . ?
C11 N12 C13 126.0(2) . . ?
C11 N12 Co1 116.65(15) . . ?
C13 N12 Co1 116.77(15) . . ?
O13 C13 N12 127.1(2) . . ?
O13 C13 C14 123.1(2) . . ?
N12 C13 C14 109.8(2) . . ?
N19 C14 C15 123.0(2) . . ?
N19 C14 C13 115.2(2) . . ?
C15 C14 C13 121.7(2) . . ?
C14 C15 C16 120.2(2) . . ?
C15 C16 C17 115.7(2) . . ?
C15 C16 C24 123.4(2) . . ?
C17 C16 C24 120.9(2) . . ?
C18 C17 C16 121.5(2) . . ?
N19 C18 C17 122.1(2) . . ?
C18 N19 C14 117.3(2) . . ?
C18 N19 Co1 129.6(2) . . ?
C14 N19 Co1 112.91(15) . . ?
C4 C20 C23 111.7(2) . . ?
C4 C20 C21 109.7(2) . . ?
C23 C20 C21 108.5(2) . . ?
C4 C20 C22 108.4(2) . . ?
C23 C20 C22 109.7(2) . . ?
C21 C20 C22 108.8(2) . . ?
C25 C24 C16 112.2(2) . . ?
C25 C24 C26 108.6(2) . . ?
C16 C24 C26 107.8(2) . . ?
C25 C24 C27 109.5(2) . . ?
C16 C24 C27 110.0(2) . . ?
C26 C24 C27 108.6(2) . . ?
N30 C30 Co1 178.1(2) . . ?
N40 C40 Co1 178.2(2) . . ?
Cl2 C50 Cl1 112.15(15) . . ?
Cl4 C60 Cl3 114.8(2) . . ?
Cl3 C60 Cl4X 99.6(2) . . ?

loop_
_geom_bond_atom_site_label_1
_geom_bond_atom_site_label_2
_geom_bond_distance
_geom_bond_site_symmetry_2
_geom_bond_publ_flag
Co1 N8 1.872(2) . ?
Co1 N12 1.873(2) . ?
Co1 C30 1.926(3) . ?
Co1 C40 1.928(3) . ?
Co1 N19 1.953(2) . ?
Co1 N1 1.957(2) . ?
N1 C2 1.345(3) . ?
N1 C6 1.355(3) . ?
C2 C3 1.385(3) . ?
C3 C4 1.400(3) . ?
C4 C5 1.400(3) . ?
C4 C20 1.528(3) . ?
C5 C6 1.380(3) . ?
C6 C7 1.501(3) . ?
O7 C7 1.210(3) . ?
C7 N8 1.404(3) . ?
N8 C9 1.346(3) . ?
C9 C10 1.400(3) . ?
C9 C11 1.488(3) . ?
C10 C11 1.388(3) 2_666 ?
C11 N12 1.353(3) . ?
C11 C10 1.388(3) 2_666 ?
N12 C13 1.393(3) . ?
C13 O13 1.214(3) . ?
C13 C14 1.506(3) . ?
C14 N19 1.354(3) . ?
C14 C15 1.380(3) . ?
C15 C16 1.397(3) . ?
C16 C17 1.399(4) . ?
C16 C24 1.530(3) . ?
C17 C18 1.377(3) . ?
C18 N19 1.344(3) . ?
C20 C23 1.530(3) . ?
C20 C21 1.537(3) . ?
C20 C22 1.539(4) . ?
C24 C25 1.530(4) . ?
C24 C26 1.533(4) . ?
C24 C27 1.536(4) . ?
C30 N30 1.149(3) . ?
C40 N40 1.154(3) . ?
C50 Cl2 1.770(3) . ?
C50 Cl1 1.771(3) . ?
C60 Cl4 1.720(3) . ?
C60 Cl3 1.754(3) . ?
C60 Cl4X 1.872(6) . ?
